data_2201228
loop_
_publ_author_name
'Ilia A. Guzei'
'Galina A. Bikzhanova'

_publ_section_title
;
 Diethylammonium 5-phenyltetrazolate
;
_journal_issue 8
_journal_name_full 'Acta Crystallographica Section E'
_journal_page_first o937
_journal_page_last o939
_journal_paper_doi 10.1107/S1600536802013351
_journal_volume 58
_journal_year 2002
_chemical_formula_iupac 'C4 H12 N1 1+, C7 H5 N4 1-'
_chemical_formula_moiety 'C4 H12 N1 1+, C7 H5 N4 1-'
_chemical_formula_sum 'C11 H17 N5'
_chemical_formula_weight 219.30
_chemical_name_systematic ?
_space_group_IT_number 33
_symmetry_cell_setting orthorhombic
_symmetry_space_group_name_Hall 'P 2c -2n'
_symmetry_space_group_name_H-M 'P n a 21'
_atom_sites_solution_hydrogens geom
_atom_sites_solution_primary direct
_atom_sites_solution_secondary difmap
_cell_angle_alpha 90.00
_cell_angle_beta 90.00
_cell_angle_gamma 90.00
_cell_formula_units_Z 4
_cell_length_a 13.546(2)
_cell_length_b 7.6006(12)
_cell_length_c 11.6980(19)
_cell_measurement_reflns_used 6907
_cell_measurement_temperature 100(2)
_cell_measurement_theta_max 25
_cell_measurement_theta_min 2
_cell_volume 1204.4(3)
_computing_cell_refinement 'SMART (1997)'
_computing_data_collection 'SMART (Bruker, 1997)'
_computing_data_reduction 'SAINT (Bruker, 1997)'
_computing_molecular_graphics SHELXTL
_computing_publication_material SHELXTL
_computing_structure_refinement SHELXTL
_computing_structure_solution 'SHELXTL (Sheldrick, 1997)'
_diffrn_ambient_temperature 100(2)
_diffrn_measured_fraction_theta_full 0.994
_diffrn_measured_fraction_theta_max 0.994
_diffrn_measurement_device_type 'Bruker CCD-1000 area-detector'
_diffrn_measurement_method \w
_diffrn_radiation_monochromator graphite
_diffrn_radiation_source 'fine-focus sealed tube'
_diffrn_radiation_type MoK\a
_diffrn_radiation_wavelength 0.71073
_diffrn_reflns_av_R_equivalents 0.0411
_diffrn_reflns_av_sigmaI/netI 0.0274
_diffrn_reflns_limit_h_max 16
_diffrn_reflns_limit_h_min -16
_diffrn_reflns_limit_k_max 9
_diffrn_reflns_limit_k_min -9
_diffrn_reflns_limit_l_max 14
_diffrn_reflns_limit_l_min -14
_diffrn_reflns_number 8561
_diffrn_reflns_theta_full 25.98
_diffrn_reflns_theta_max 25.98
_diffrn_reflns_theta_min 3.01
_diffrn_standards_decay_% <1
_diffrn_standards_number 0
_exptl_absorpt_coefficient_mu 0.078
_exptl_absorpt_correction_T_max 0.9922
_exptl_absorpt_correction_T_min 0.9620
_exptl_absorpt_correction_type empirical
_exptl_absorpt_process_details '(SADABS; Blessing, 1995)'
_exptl_crystal_colour colorless
_exptl_crystal_density_diffrn 1.209
_exptl_crystal_density_meas ?
_exptl_crystal_density_method 'not measured'
_exptl_crystal_description needle
_exptl_crystal_F_000 472
_exptl_crystal_size_max 0.50
_exptl_crystal_size_mid 0.10
_exptl_crystal_size_min 0.10
_refine_diff_density_max 0.204
_refine_diff_density_min -0.165
_refine_ls_extinction_method none
_refine_ls_goodness_of_fit_ref 1.369
_refine_ls_hydrogen_treatment refxyz
_refine_ls_matrix_type full
_refine_ls_number_parameters 196
_refine_ls_number_reflns 1236
_refine_ls_number_restraints 1
_refine_ls_restrained_S_all 1.369
_refine_ls_R_factor_all 0.0515
_refine_ls_R_factor_gt 0.0490
_refine_ls_shift/su_max <0.001
_refine_ls_shift/su_mean 0.000
_refine_ls_structure_factor_coef Fsqd
_refine_ls_weighting_details 'calc w = 1/[\s^2^(Fo^2^)+(0.0477P)^2^+0.2756P] where P = (Fo^2^+2Fc^2^)/3'
_refine_ls_weighting_scheme calc
_refine_ls_wR_factor_gt 0.1061
_refine_ls_wR_factor_ref 0.1070
_reflns_number_gt 1200
_reflns_number_total 1236
_reflns_threshold_expression I>2\s(I)
_cod_data_source_file ac6008.cif
_cod_data_source_block I
_cod_depositor_comments
;
The following automatic conversions were performed:
'_symmetry_cell_setting' value 'Orthorhombic' changed to 'orthorhombic'
according to '/home/saulius/struct/CIF-dictionaries/cif_core.dic'
dictionary named 'cif_core.dic' version 2.4.1 from 2010-06-29.

Automatic conversion script
Id: cif_fix_enum 1527 2010-12-29 10:47:43Z saulius 

The following automatic conversions were performed:

'_symmetry_cell_setting' value 'Orthorhombic' changed to
'orthorhombic' according to
/home/saulius/struct/CIF-dictionaries/cif_core.dic dictionary named
'cif_core.dic' version 2.4.1 from 2010-06-29.

Automatic conversion script
Id: cif_fix_values 1715 2011-07-08 13:25:40Z adriana 

The following automatic conversions were performed:

'_exptl_crystal_density_meas' value 'not measured' was changed to '?'
- the value is perceived as not measured.

Automatic conversion script
Id: cif_fix_values 3008 2015-01-20 13:52:24Z robertas 
;
_cod_database_code 2201228
_cod_database_fobs_code 2201228

loop_
_symmetry_equiv_pos_as_xyz
'x, y, z'
'-x, -y, z+1/2'
'x+1/2, -y+1/2, z'
'-x+1/2, y+1/2, z+1/2'

loop_
_atom_site_label
_atom_site_fract_x
_atom_site_fract_y
_atom_site_fract_z
_atom_site_U_iso_or_equiv
_atom_site_adp_type
_atom_site_calc_flag
_atom_site_refinement_flags
_atom_site_occupancy
_atom_site_disorder_assembly
_atom_site_disorder_group
_atom_site_type_symbol
N1 0.93583(19) 0.5210(3) 1.0680(2) 0.0191(6) Uani d . 1 . . N
N2 0.98750(19) 0.5411(3) 1.1654(3) 0.0200(6) Uani d . 1 . . N
N3 0.9500(2) 0.6731(4) 1.2225(2) 0.0227(6) Uani d . 1 . . N
N4 0.8735(2) 0.7445(4) 1.1653(3) 0.0227(6) Uani d . 1 . . N
N5 0.99962(19) 0.2194(4) 0.9427(3) 0.0163(6) Uani d . 1 . . N
H5A 1.011(3) 0.259(5) 0.873(4) 0.020 Uiso d . 1 . . H
H5B 0.974(3) 0.302(5) 0.982(4) 0.020 Uiso d . 1 . . H
C1 0.8670(2) 0.6484(4) 1.0710(3) 0.0145(6) Uani d . 1 . . C
C2 0.7951(2) 0.6799(4) 0.9787(3) 0.0157(6) Uani d . 1 . . C
C3 0.8132(2) 0.6198(4) 0.8685(3) 0.0184(7) Uani d . 1 . . C
H3 0.876(3) 0.565(5) 0.848(3) 0.022 Uiso d . 1 . . H
C4 0.7440(3) 0.6480(4) 0.7821(3) 0.0237(8) Uani d . 1 . . C
H4 0.755(3) 0.604(5) 0.702(4) 0.028 Uiso d . 1 . . H
C5 0.6576(3) 0.7372(4) 0.8057(3) 0.0266(8) Uani d . 1 . . C
H5 0.612(3) 0.761(5) 0.750(4) 0.032 Uiso d . 1 . . H
C6 0.6393(3) 0.7989(4) 0.9150(4) 0.0268(8) Uani d . 1 . . C
H6 0.579(3) 0.860(5) 0.932(4) 0.032 Uiso d . 1 . . H
C7 0.7070(2) 0.7700(4) 1.0020(3) 0.0201(7) Uani d . 1 . . C
H7 0.695(3) 0.812(4) 1.086(4) 0.024 Uiso d . 1 . . H
C8 0.8356(2) 0.1450(5) 0.8687(4) 0.0233(7) Uani d . 1 . . C
H8A 0.789(3) 0.049(5) 0.859(3) 0.028 Uiso d . 1 . . H
H8B 0.808(3) 0.238(5) 0.913(4) 0.028 Uiso d . 1 . . H
H8C 0.854(3) 0.191(5) 0.796(4) 0.028 Uiso d . 1 . . H
C9 0.9251(2) 0.0766(4) 0.9309(3) 0.0199(7) Uani d . 1 . . C
H9A 0.910(3) 0.032(5) 1.009(3) 0.024 Uiso d . 1 . . H
H9B 0.959(3) -0.018(5) 0.892(3) 0.024 Uiso d . 1 . . H
C10 1.0956(2) 0.1679(5) 0.9959(3) 0.0211(7) Uani d . 1 . . C
H10A 1.127(3) 0.087(5) 0.942(4) 0.025 Uiso d . 1 . . H
H10B 1.136(3) 0.272(5) 0.997(4) 0.025 Uiso d . 1 . . H
C11 1.0851(3) 0.0991(5) 1.1167(3) 0.0266(8) Uani d . 1 . . C
H11A 1.149(3) 0.067(6) 1.144(4) 0.032 Uiso d . 1 . . H
H11B 1.061(3) 0.182(5) 1.164(4) 0.032 Uiso d . 1 . . H
H11C 1.044(3) -0.003(5) 1.123(4) 0.032 Uiso d . 1 . . H

loop_
_atom_site_aniso_label
_atom_site_aniso_U_11
_atom_site_aniso_U_22
_atom_site_aniso_U_33
_atom_site_aniso_U_12
_atom_site_aniso_U_13
_atom_site_aniso_U_23
N1 0.0196(13) 0.0206(13) 0.0171(13) -0.0010(11) 0.0002(12) 0.0013(12)
N2 0.0218(13) 0.0220(13) 0.0161(13) -0.0017(11) -0.0022(13) 0.0010(13)
N3 0.0271(15) 0.0255(14) 0.0155(14) -0.0047(13) -0.0027(12) -0.0030(12)
N4 0.0233(13) 0.0209(12) 0.0239(14) -0.0025(12) -0.0029(13) -0.0028(13)
N5 0.0177(12) 0.0166(13) 0.0146(14) 0.0011(10) 0.0049(12) 0.0011(12)
C1 0.0157(14) 0.0125(14) 0.0152(16) -0.0041(12) 0.0039(13) 0.0005(13)
C2 0.0187(15) 0.0096(13) 0.0189(16) -0.0035(12) 0.0000(13) 0.0006(13)
C3 0.0171(15) 0.0137(14) 0.0245(17) -0.0009(13) -0.0002(14) -0.0012(14)
C4 0.0327(19) 0.0190(16) 0.0194(18) -0.0055(15) -0.0050(15) -0.0010(15)
C5 0.0266(19) 0.0216(16) 0.032(2) -0.0033(14) -0.0114(17) 0.0089(16)
C6 0.0168(16) 0.0190(17) 0.045(2) -0.0006(14) 0.0006(16) 0.0034(16)
C7 0.0184(16) 0.0138(14) 0.028(2) -0.0018(12) 0.0032(15) 0.0009(14)
C8 0.0192(16) 0.0219(17) 0.029(2) -0.0031(14) 0.0011(16) -0.0025(17)
C9 0.0221(15) 0.0176(16) 0.0200(18) -0.0020(14) 0.0039(15) 0.0047(15)
C10 0.0149(15) 0.0218(16) 0.0266(19) 0.0020(14) 0.0045(15) 0.0014(16)
C11 0.0272(18) 0.0268(18) 0.0258(19) 0.0048(17) -0.0024(15) 0.0010(16)

loop_
_atom_type_symbol
_atom_type_description
_atom_type_scat_dispersion_real
_atom_type_scat_dispersion_imag
_atom_type_scat_source
C C 0.0033 0.0016 'International Tables Vol C Tables 4.2.6.8 and 6.1.1.4'
H H 0.0000 0.0000 'International Tables Vol C Tables 4.2.6.8 and 6.1.1.4'
N N 0.0061 0.0033 'International Tables Vol C Tables 4.2.6.8 and 6.1.1.4'

loop_
_geom_angle_atom_site_label_1
_geom_angle_atom_site_label_2
_geom_angle_atom_site_label_3
_geom_angle
C1 N1 N2 104.9(3)
N3 N2 N1 108.5(2)
N2 N3 N4 110.7(3)
C1 N4 N3 104.0(3)
C9 N5 C10 116.0(3)
C9 N5 H5A 106(2)
C10 N5 H5A 109(2)
C9 N5 H5B 108(2)
C10 N5 H5B 109(3)
H5A N5 H5B 108(4)
N4 C1 N1 111.8(3)
N4 C1 C2 124.3(3)
N1 C1 C2 123.8(3)
C3 C2 C7 119.4(3)
C3 C2 C1 120.6(3)
C7 C2 C1 119.9(3)
C2 C3 C4 120.2(3)
C2 C3 H3 121(2)
C4 C3 H3 118(2)
C5 C4 C3 120.0(3)
C5 C4 H4 118(2)
C3 C4 H4 122(2)
C4 C5 C6 120.2(3)
C4 C5 H5 122(3)
C6 C5 H5 118(3)
C5 C6 C7 120.4(3)
C5 C6 H6 121(3)
C7 C6 H6 119(3)
C6 C7 C2 119.8(3)
C6 C7 H7 123(2)
C2 C7 H7 118(2)
C9 C8 H8A 109(2)
C9 C8 H8B 108(2)
H8A C8 H8B 111(3)
C9 C8 H8C 111(2)
H8A C8 H8C 110(3)
H8B C8 H8C 108(3)
N5 C9 C8 109.8(3)
N5 C9 H9A 108(2)
C8 C9 H9A 113(2)
N5 C9 H9B 106(2)
C8 C9 H9B 114(2)
H9A C9 H9B 106(3)
N5 C10 C11 113.5(3)
N5 C10 H10A 106(2)
C11 C10 H10A 115(2)
N5 C10 H10B 106(2)
C11 C10 H10B 109(3)
H10A C10 H10B 107(3)
C10 C11 H11A 109(3)
C10 C11 H11B 111(3)
H11A C11 H11B 108(4)
C10 C11 H11C 114(3)
H11A C11 H11C 107(4)
H11B C11 H11C 108(3)

loop_
_geom_bond_atom_site_label_1
_geom_bond_atom_site_label_2
_geom_bond_site_symmetry_2
_geom_bond_distance
_geom_bond_publ_flag
N1 C1 . 1.345(4) yes
N1 N2 . 1.346(4) yes
N2 N3 . 1.308(4) yes
N3 N4 . 1.348(4) yes
N4 C1 . 1.327(4) yes
N5 C9 . 1.489(4) ?
N5 C10 . 1.494(4) ?
N5 H5A . 0.88(4) ?
N5 H5B . 0.85(4) ?
C1 C2 . 1.474(4) ?
C2 C3 . 1.389(5) ?
C2 C7 . 1.402(4) ?
C3 C4 . 1.396(5) ?
C3 H3 . 0.98(4) ?
C4 C5 . 1.381(5) ?
C4 H4 . 1.01(4) ?
C5 C6 . 1.383(6) ?
C5 H5 . 0.92(4) ?
C6 C7 . 1.388(5) ?
C6 H6 . 0.95(4) ?
C7 H7 . 1.04(4) ?
C8 C9 . 1.507(5) ?
C8 H8A . 0.97(4) ?
C8 H8B . 0.95(4) ?
C8 H8C . 0.96(5) ?
C9 H9A . 0.99(4) ?
C9 H9B . 0.97(4) ?
C10 C11 . 1.514(5) ?
C10 H10A . 0.98(4) ?
C10 H10B . 0.96(4) ?
C11 H11A . 0.95(4) ?
C11 H11B . 0.90(4) ?
C11 H11C . 0.96(4) ?

loop_
_geom_hbond_atom_site_label_D
_geom_hbond_atom_site_label_H
_geom_hbond_atom_site_label_A
_geom_hbond_site_symmetry_A
_geom_hbond_distance_DH
_geom_hbond_distance_HA
_geom_hbond_distance_DA
_geom_hbond_angle_DHA
N5 H5B N1 . 0.85(4) 2.02(4) 2.855(4) 170(3)
N5 H5A N3 2_764 0.88(4) 1.91(5) 2.787(4) 173(3)

loop_
_geom_torsion_atom_site_label_1
_geom_torsion_atom_site_label_2
_geom_torsion_atom_site_label_3
_geom_torsion_atom_site_label_4
_geom_torsion
C1 N1 N2 N3 0.4(3)
N1 N2 N3 N4 -0.3(4)
N2 N3 N4 C1 0.1(3)
N3 N4 C1 N1 0.2(3)
N3 N4 C1 C2 -178.1(3)
N2 N1 C1 N4 -0.4(3)
N2 N1 C1 C2 178.0(3)
N4 C1 C2 C3 157.0(3)
N1 C1 C2 C3 -21.1(4)
N4 C1 C2 C7 -23.6(4)
N1 C1 C2 C7 158.3(3)
C7 C2 C3 C4 -0.4(4)
C1 C2 C3 C4 179.0(3)
C2 C3 C4 C5 0.6(5)
C3 C4 C5 C6 0.0(5)
C4 C5 C6 C7 -0.7(5)
C5 C6 C7 C2 0.9(5)
C3 C2 C7 C6 -0.3(4)
C1 C2 C7 C6 -179.8(3)
C10 N5 C9 C8 -176.0(3)
C9 N5 C10 C11 -60.7(4)

loop_
_cod_related_entry_id
_cod_related_entry_database
_cod_related_entry_code
1 ChemSpider 30654661
